data_7113267
loop_
_publ_author_name
'Wang, Zhong-Xia'
'Wang, Li'

_publ_section_title
;
 Amido pincer complex of nickel-catalysed Kumada cross-coupling reactions
;
_journal_coden_ASTM CHCOFS
_journal_issue 23
_journal_name_full
;
 Chemical Communications (Cambridge, United Kingdom)
;
_journal_page_first 2423
_journal_page_last 2425
_journal_paper_doi 10.1039/b702027a
_journal_year 2007
_chemical_formula_sum 'C38 H39 N Ni P2'
_chemical_formula_weight 630.35
_space_group_IT_number 2
_symmetry_cell_setting triclinic
_symmetry_space_group_name_Hall '-P 1'
_symmetry_space_group_name_H-M 'P -1'
_atom_sites_solution_hydrogens geom
_atom_sites_solution_primary direct
_atom_sites_solution_secondary difmap
_audit_creation_method SHELXL-97
_cell_angle_alpha 98.680(3)
_cell_angle_beta 98.408(3)
_cell_angle_gamma 94.569(3)
_cell_formula_units_Z 2
_cell_length_a 9.3992(18)
_cell_length_b 9.5847(18)
_cell_length_c 19.157(4)
_cell_measurement_reflns_used 5359
_cell_measurement_temperature 294(2)
_cell_measurement_theta_max 26.50
_cell_measurement_theta_min 2.61
_cell_volume 1678.6(6)
_computing_cell_refinement 'Bruker SMART'
_computing_data_collection 'Bruker SMART'
_computing_data_reduction 'Bruker SAINT'
_computing_molecular_graphics 'Bruker SHELXTL'
_computing_publication_material 'Bruker SHELXTL'
_computing_structure_refinement 'SHELXL-97 (Sheldrick, 1997)'
_computing_structure_solution 'SHELXS-97 (Sheldrick, 1990)'
_diffrn_ambient_temperature 294(2)
_diffrn_measured_fraction_theta_full 0.990
_diffrn_measured_fraction_theta_max 0.990
_diffrn_measurement_device_type 'CCD area detector'
_diffrn_measurement_method 'phi and omega scans'
_diffrn_radiation_monochromator graphite
_diffrn_radiation_source 'fine-focus sealed tube'
_diffrn_radiation_type MoK\a
_diffrn_radiation_wavelength 0.71073
_diffrn_reflns_av_R_equivalents 0.0142
_diffrn_reflns_av_sigmaI/netI 0.0261
_diffrn_reflns_limit_h_max 11
_diffrn_reflns_limit_h_min -7
_diffrn_reflns_limit_k_max 11
_diffrn_reflns_limit_k_min -11
_diffrn_reflns_limit_l_max 22
_diffrn_reflns_limit_l_min -22
_diffrn_reflns_number 8543
_diffrn_reflns_theta_full 25.01
_diffrn_reflns_theta_max 25.01
_diffrn_reflns_theta_min 1.09
_exptl_absorpt_coefficient_mu 0.700
_exptl_absorpt_correction_T_max 1.000000
_exptl_absorpt_correction_T_min 0.875174
_exptl_absorpt_correction_type multi-scan
_exptl_absorpt_process_details SADABS
_exptl_crystal_density_diffrn 1.247
_exptl_crystal_density_meas ?
_exptl_crystal_density_method 'not measured'
_exptl_crystal_F_000 664
_exptl_crystal_size_max 0.24
_exptl_crystal_size_mid 0.20
_exptl_crystal_size_min 0.16
_refine_diff_density_max 0.249
_refine_diff_density_min -0.236
_refine_diff_density_rms 0.041
_refine_ls_extinction_method none
_refine_ls_goodness_of_fit_ref 1.077
_refine_ls_hydrogen_treatment constr
_refine_ls_matrix_type full
_refine_ls_number_parameters 383
_refine_ls_number_reflns 5864
_refine_ls_number_restraints 0
_refine_ls_restrained_S_all 1.077
_refine_ls_R_factor_all 0.0407
_refine_ls_R_factor_gt 0.0300
_refine_ls_shift/su_max 0.004
_refine_ls_shift/su_mean 0.001
_refine_ls_structure_factor_coef Fsqd
_refine_ls_weighting_details 'calc w=1/[\s^2^(Fo^2^)+(0.0413P)^2^+0.4658P] where P=(Fo^2^+2Fc^2^)/3'
_refine_ls_weighting_scheme calc
_refine_ls_wR_factor_gt 0.0759
_refine_ls_wR_factor_ref 0.0866
_reflns_number_gt 4858
_reflns_number_total 5864
_reflns_threshold_expression >2sigma(I)
_cod_duplicate_entry 7101980
_cod_data_source_file b702027a.txt
_cod_data_source_block 51225h
_cod_depositor_comments
;
The following automatic conversions were performed:

'_symmetry_cell_setting' value 'Triclinic' changed to 'triclinic'
according to
/usr/data/users/saulius/automatic-downloads/retrospective/RSC/lib/dictionaries/cif_core.dic
dictionary named 'cif_core.dic' version 2.4.2 from
2011-04-26.

'_exptl_absorpt_correction_type' value 'MULTI-SCAN'
changed to 'multi-scan' according to
/usr/data/users/saulius/automatic-downloads/retrospective/RSC/lib/dictionaries/cif_core.dic
dictionary named 'cif_core.dic' version 2.4.2 from
2011-04-26.

'_refine_ls_hydrogen_treatment' value 'CONSTR' changed
to 'constr' according to
/usr/data/users/saulius/automatic-downloads/retrospective/RSC/lib/dictionaries/cif_core.dic
dictionary named 'cif_core.dic' version 2.4.2 from 2011-04-26.

Automatic conversion script
Id: cif_fix_values 2281 2013-09-26 08:29:07Z andrius 

The following automatic conversions were performed:

'_exptl_crystal_density_meas' value 'NONE' was changed to '?' - the
value is perceived as not measured.

Automatic conversion script
Id: cif_fix_values 3008 2015-01-20 13:52:24Z robertas 
;
_cod_original_cell_volume 1678.5(5)
_cod_original_sg_symbol_H-M P-1
_cod_database_code 7113267

loop_
_symmetry_equiv_pos_as_xyz
'x, y, z'
'-x, -y, -z'

loop_
_atom_site_label
_atom_site_type_symbol
_atom_site_fract_x
_atom_site_fract_y
_atom_site_fract_z
_atom_site_U_iso_or_equiv
_atom_site_adp_type
_atom_site_occupancy
_atom_site_symmetry_multiplicity
_atom_site_calc_flag
_atom_site_refinement_flags
Ni1 Ni 0.16233(3) 0.31238(3) 0.270809(12) 0.03396(9) Uani 1 1 d .
P1 P 0.10341(5) 0.21326(5) 0.16032(2) 0.03273(12) Uani 1 1 d .
P2 P 0.24778(6) 0.40326(6) 0.38151(3) 0.04082(14) Uani 1 1 d .
N1 N 0.29872(18) 0.17037(17) 0.27995(8) 0.0365(4) Uani 1 1 d .
C1 C 0.0241(2) 0.4456(2) 0.26088(11) 0.0436(5) Uani 1 1 d .
C2 C -0.1080(3) 0.4230(3) 0.28456(14) 0.0674(7) Uani 1 1 d .
H2 H -0.1244 0.3456 0.3074 0.081 Uiso 1 1 calc R
C3 C -0.2153(4) 0.5123(5) 0.27500(18) 0.1096(15) Uani 1 1 d .
H3 H -0.3028 0.4932 0.2907 0.131 Uiso 1 1 calc R
C4 C -0.1941(6) 0.6285(6) 0.2427(2) 0.129(2) Uani 1 1 d .
H4 H -0.2664 0.6884 0.2362 0.155 Uiso 1 1 calc R
C5 C -0.0644(6) 0.6553(3) 0.21995(18) 0.1044(14) Uani 1 1 d .
H5 H -0.0483 0.7351 0.1989 0.125 Uiso 1 1 calc R
C6 C 0.0439(3) 0.5643(3) 0.22795(13) 0.0634(7) Uani 1 1 d .
H6 H 0.1301 0.5833 0.2111 0.076 Uiso 1 1 calc R
C7 C -0.0855(2) 0.1471(2) 0.12751(10) 0.0382(5) Uani 1 1 d .
C8 C -0.1353(3) 0.0037(2) 0.11735(13) 0.0539(6) Uani 1 1 d .
H8 H -0.0698 -0.0631 0.1229 0.065 Uiso 1 1 calc R
C9 C -0.2821(3) -0.0401(3) 0.09890(16) 0.0715(8) Uani 1 1 d .
H9 H -0.3142 -0.1362 0.0923 0.086 Uiso 1 1 calc R
C10 C -0.3798(3) 0.0562(3) 0.09029(15) 0.0687(8) Uani 1 1 d .
H10 H -0.4779 0.0258 0.0779 0.082 Uiso 1 1 calc R
C11 C -0.3328(3) 0.1982(3) 0.09991(14) 0.0628(7) Uani 1 1 d .
H11 H -0.3994 0.2639 0.0939 0.075 Uiso 1 1 calc R
C12 C -0.1868(2) 0.2440(3) 0.11845(12) 0.0497(5) Uani 1 1 d .
H12 H -0.1561 0.3404 0.1249 0.060 Uiso 1 1 calc R
C13 C 0.1634(2) 0.3111(2) 0.09362(11) 0.0381(5) Uani 1 1 d .
C14 C 0.2998(3) 0.3870(3) 0.11146(15) 0.0584(6) Uani 1 1 d .
H14 H 0.3545 0.3885 0.1562 0.070 Uiso 1 1 calc R
C15 C 0.3536(3) 0.4604(3) 0.0622(2) 0.0782(9) Uani 1 1 d .
H15 H 0.4451 0.5105 0.0737 0.094 Uiso 1 1 calc R
C16 C 0.2714(4) 0.4593(3) -0.00392(19) 0.0809(10) Uani 1 1 d .
H16 H 0.3081 0.5081 -0.0369 0.097 Uiso 1 1 calc R
C17 C 0.1375(4) 0.3873(3) -0.02095(15) 0.0745(8) Uani 1 1 d .
H17 H 0.0825 0.3878 -0.0654 0.089 Uiso 1 1 calc R
C18 C 0.0824(3) 0.3133(3) 0.02743(12) 0.0530(6) Uani 1 1 d .
H18 H -0.0097 0.2647 0.0154 0.064 Uiso 1 1 calc R
C19 C 0.2057(2) 0.0615(2) 0.15877(10) 0.0351(4) Uani 1 1 d .
C20 C 0.2026(2) -0.0427(2) 0.09893(11) 0.0428(5) Uani 1 1 d .
H20 H 0.1554 -0.0300 0.0545 0.051 Uiso 1 1 calc R
C21 C 0.2688(2) -0.1640(2) 0.10521(12) 0.0498(6) Uani 1 1 d .
H21 H 0.2691 -0.2324 0.0653 0.060 Uiso 1 1 calc R
C22 C 0.3349(3) -0.1820(2) 0.17237(13) 0.0521(6) Uani 1 1 d .
H22 H 0.3750 -0.2662 0.1775 0.062 Uiso 1 1 calc R
C23 C 0.3432(2) -0.0786(2) 0.23186(12) 0.0461(5) Uani 1 1 d .
H23 H 0.3864 -0.0952 0.2763 0.055 Uiso 1 1 calc R
C24 C 0.2867(2) 0.0519(2) 0.22600(10) 0.0356(4) Uani 1 1 d .
C25 C 0.4016(2) 0.1917(2) 0.34124(10) 0.0381(5) Uani 1 1 d .
C26 C 0.5319(2) 0.1119(2) 0.34857(11) 0.0413(5) Uani 1 1 d .
C27 C 0.6246(3) 0.1048(3) 0.29853(13) 0.0544(6) Uani 1 1 d .
H27 H 0.6060 0.1498 0.2589 0.065 Uiso 1 1 calc R
C28 C 0.7450(3) 0.0308(3) 0.30738(18) 0.0756(8) Uani 1 1 d .
H28 H 0.8071 0.0267 0.2737 0.091 Uiso 1 1 calc R
C29 C 0.7735(3) -0.0366(3) 0.3657(2) 0.0829(10) Uani 1 1 d .
H29 H 0.8532 -0.0879 0.3707 0.099 Uiso 1 1 calc R
C30 C 0.6846(3) -0.0280(3) 0.41593(17) 0.0752(8) Uani 1 1 d .
H30 H 0.7051 -0.0717 0.4559 0.090 Uiso 1 1 calc R
C31 C 0.5642(3) 0.0454(3) 0.40789(13) 0.0564(6) Uani 1 1 d .
H31 H 0.5040 0.0504 0.4425 0.068 Uiso 1 1 calc R
C32 C 0.3924(2) 0.2975(2) 0.39574(11) 0.0460(5) Uani 1 1 d .
H32 H 0.4582 0.3134 0.4381 0.055 Uiso 1 1 calc R
C33 C 0.3327(3) 0.5883(3) 0.40124(13) 0.0581(6) Uani 1 1 d .
H33 H 0.3993 0.5988 0.4466 0.070 Uiso 1 1 calc R
C34 C 0.4232(3) 0.6137(3) 0.34351(17) 0.0765(8) Uani 1 1 d .
H34A H 0.3604 0.6110 0.2989 0.115 Uiso 1 1 calc R
H34B H 0.4875 0.5412 0.3383 0.115 Uiso 1 1 calc R
H34C H 0.4785 0.7049 0.3570 0.115 Uiso 1 1 calc R
C35 C 0.2252(4) 0.6985(3) 0.41048(18) 0.0881(10) Uani 1 1 d .
H35A H 0.2760 0.7920 0.4197 0.132 Uiso 1 1 calc R
H35B H 0.1765 0.6845 0.4500 0.132 Uiso 1 1 calc R
H35C H 0.1556 0.6883 0.3676 0.132 Uiso 1 1 calc R
C36 C 0.1349(3) 0.3831(3) 0.45091(12) 0.0598(7) Uani 1 1 d .
H36 H 0.0570 0.4446 0.4451 0.072 Uiso 1 1 calc R
C37 C 0.0664(3) 0.2298(4) 0.43825(17) 0.0887(10) Uani 1 1 d .
H37A H 0.1410 0.1674 0.4424 0.133 Uiso 1 1 calc R
H37B H 0.0103 0.2075 0.3912 0.133 Uiso 1 1 calc R
H37C H 0.0048 0.2181 0.4732 0.133 Uiso 1 1 calc R
C38 C 0.2182(3) 0.4253(4) 0.52712(13) 0.0867(10) Uani 1 1 d .
H38A H 0.1564 0.4045 0.5607 0.130 Uiso 1 1 calc R
H38B H 0.2497 0.5250 0.5359 0.130 Uiso 1 1 calc R
H38C H 0.3008 0.3728 0.5326 0.130 Uiso 1 1 calc R

loop_
_atom_site_aniso_label
_atom_site_aniso_U_11
_atom_site_aniso_U_22
_atom_site_aniso_U_33
_atom_site_aniso_U_23
_atom_site_aniso_U_13
_atom_site_aniso_U_12
Ni1 0.03641(15) 0.03699(15) 0.02579(14) 0.00214(10) -0.00173(10) 0.00574(10)
P1 0.0357(3) 0.0343(3) 0.0257(2) 0.0035(2) -0.0019(2) 0.0043(2)
P2 0.0403(3) 0.0502(3) 0.0275(3) -0.0026(2) -0.0017(2) 0.0080(2)
N1 0.0414(9) 0.0373(9) 0.0276(8) 0.0028(7) -0.0038(7) 0.0064(7)
C1 0.0486(13) 0.0478(12) 0.0309(11) -0.0024(9) -0.0007(9) 0.0134(10)
C2 0.0557(15) 0.098(2) 0.0490(14) 0.0051(14) 0.0072(12) 0.0275(15)
C3 0.076(2) 0.188(4) 0.066(2) -0.006(2) 0.0080(17) 0.077(3)
C4 0.156(4) 0.154(4) 0.073(2) -0.017(2) -0.016(3) 0.122(4)
C5 0.180(4) 0.0634(19) 0.062(2) 0.0021(15) -0.021(2) 0.061(2)
C6 0.091(2) 0.0482(14) 0.0471(14) 0.0048(11) -0.0045(13) 0.0170(13)
C7 0.0388(11) 0.0454(12) 0.0286(10) 0.0075(9) -0.0008(8) 0.0017(9)
C8 0.0492(13) 0.0485(13) 0.0622(15) 0.0119(11) 0.0027(11) -0.0004(11)
C9 0.0545(16) 0.0642(17) 0.089(2) 0.0101(15) 0.0044(15) -0.0169(13)
C10 0.0393(14) 0.092(2) 0.0689(17) 0.0121(15) 0.0003(12) -0.0097(14)
C11 0.0423(13) 0.0821(19) 0.0636(16) 0.0151(14) -0.0002(12) 0.0131(13)
C12 0.0443(12) 0.0528(13) 0.0493(13) 0.0100(11) -0.0036(10) 0.0059(10)
C13 0.0445(12) 0.0351(10) 0.0360(11) 0.0052(8) 0.0092(9) 0.0086(9)
C14 0.0485(14) 0.0614(15) 0.0671(16) 0.0122(13) 0.0147(12) 0.0035(12)
C15 0.0638(18) 0.0629(17) 0.121(3) 0.0250(18) 0.0475(19) 0.0073(14)
C16 0.107(3) 0.0727(19) 0.093(2) 0.0480(18) 0.062(2) 0.0411(19)
C17 0.103(2) 0.083(2) 0.0522(16) 0.0325(15) 0.0275(16) 0.0336(18)
C18 0.0668(16) 0.0557(14) 0.0371(12) 0.0116(10) 0.0046(11) 0.0082(12)
C19 0.0376(10) 0.0339(10) 0.0317(10) 0.0036(8) -0.0002(8) 0.0043(8)
C20 0.0460(12) 0.0448(12) 0.0325(11) -0.0006(9) -0.0033(9) 0.0045(9)
C21 0.0544(14) 0.0397(12) 0.0483(13) -0.0076(10) 0.0003(11) 0.0068(10)
C22 0.0567(14) 0.0346(11) 0.0599(15) 0.0031(10) -0.0041(12) 0.0085(10)
C23 0.0519(13) 0.0378(11) 0.0443(12) 0.0075(9) -0.0066(10) 0.0047(10)
C24 0.0370(10) 0.0348(10) 0.0330(10) 0.0054(8) -0.0002(8) 0.0025(8)
C25 0.0392(11) 0.0437(11) 0.0303(10) 0.0079(9) -0.0008(8) 0.0059(9)
C26 0.0412(11) 0.0423(11) 0.0357(11) 0.0027(9) -0.0054(9) 0.0033(9)
C27 0.0509(14) 0.0607(15) 0.0492(13) 0.0052(11) 0.0036(11) 0.0067(11)
C28 0.0507(16) 0.085(2) 0.086(2) -0.0082(17) 0.0141(15) 0.0142(14)
C29 0.0596(18) 0.0730(19) 0.104(3) -0.0061(18) -0.0184(18) 0.0285(15)
C30 0.077(2) 0.0683(18) 0.0738(19) 0.0157(15) -0.0226(16) 0.0252(15)
C31 0.0607(15) 0.0620(15) 0.0449(13) 0.0137(11) -0.0053(11) 0.0133(12)
C32 0.0432(12) 0.0592(13) 0.0302(11) -0.0004(10) -0.0078(9) 0.0119(10)
C33 0.0565(15) 0.0553(14) 0.0500(14) -0.0106(11) -0.0114(12) 0.0034(12)
C34 0.0667(18) 0.0706(18) 0.087(2) 0.0154(16) 0.0028(16) -0.0092(14)
C35 0.097(2) 0.0633(18) 0.089(2) -0.0231(16) -0.0040(18) 0.0219(17)
C36 0.0478(13) 0.097(2) 0.0353(12) 0.0096(12) 0.0058(10) 0.0169(13)
C37 0.073(2) 0.127(3) 0.0692(19) 0.0379(19) 0.0090(16) -0.0121(19)
C38 0.079(2) 0.147(3) 0.0324(13) 0.0055(16) 0.0054(13) 0.028(2)

loop_
_atom_type_symbol
_atom_type_description
_atom_type_scat_dispersion_real
_atom_type_scat_dispersion_imag
_atom_type_scat_source
C C 0.0033 0.0016 'International Tables Vol C Tables 4.2.6.8 and 6.1.1.4'
H H 0.0000 0.0000 'International Tables Vol C Tables 4.2.6.8 and 6.1.1.4'
N N 0.0061 0.0033 'International Tables Vol C Tables 4.2.6.8 and 6.1.1.4'
P P 0.1023 0.0942 'International Tables Vol C Tables 4.2.6.8 and 6.1.1.4'
Ni Ni 0.3393 1.1124 'International Tables Vol C Tables 4.2.6.8 and 6.1.1.4'

loop_
_geom_angle_atom_site_label_1
_geom_angle_atom_site_label_2
_geom_angle_atom_site_label_3
_geom_angle
C1 Ni1 N1 178.03(8)
C1 Ni1 P1 92.37(6)
N1 Ni1 P1 86.59(5)
C1 Ni1 P2 93.94(6)
N1 Ni1 P2 87.19(5)
P1 Ni1 P2 172.95(2)
C19 P1 C13 105.60(9)
C19 P1 C7 107.36(9)
C13 P1 C7 106.54(9)
C19 P1 Ni1 101.06(6)
C13 P1 Ni1 116.81(7)
C7 P1 Ni1 118.24(7)
C32 P2 C36 107.10(11)
C32 P2 C33 105.21(11)
C36 P2 C33 106.52(13)
C32 P2 Ni1 98.83(7)
C36 P2 Ni1 119.05(8)
C33 P2 Ni1 118.38(8)
C25 N1 C24 123.36(17)
C25 N1 Ni1 117.35(13)
C24 N1 Ni1 119.29(12)
C6 C1 C2 116.7(2)
C6 C1 Ni1 123.66(19)
C2 C1 Ni1 119.60(19)
C3 C2 C1 121.9(3)
C3 C2 H2 119.1
C1 C2 H2 119.1
C4 C3 C2 120.7(4)
C4 C3 H3 119.7
C2 C3 H3 119.7
C5 C4 C3 118.9(3)
C5 C4 H4 120.6
C3 C4 H4 120.6
C4 C5 C6 121.1(4)
C4 C5 H5 119.5
C6 C5 H5 119.5
C1 C6 C5 120.8(3)
C1 C6 H6 119.6
C5 C6 H6 119.6
C8 C7 C12 118.1(2)
C8 C7 P1 122.58(17)
C12 C7 P1 119.04(16)
C9 C8 C7 120.4(2)
C9 C8 H8 119.8
C7 C8 H8 119.8
C10 C9 C8 120.7(3)
C10 C9 H9 119.6
C8 C9 H9 119.6
C9 C10 C11 119.8(2)
C9 C10 H10 120.1
C11 C10 H10 120.1
C10 C11 C12 120.3(2)
C10 C11 H11 119.9
C12 C11 H11 119.9
C11 C12 C7 120.7(2)
C11 C12 H12 119.7
C7 C12 H12 119.7
C18 C13 C14 119.1(2)
C18 C13 P1 124.09(17)
C14 C13 P1 116.80(17)
C15 C14 C13 119.7(3)
C15 C14 H14 120.2
C13 C14 H14 120.2
C16 C15 C14 120.1(3)
C16 C15 H15 120.0
C14 C15 H15 120.0
C17 C16 C15 120.4(3)
C17 C16 H16 119.8
C15 C16 H16 119.8
C16 C17 C18 120.3(3)
C16 C17 H17 119.8
C18 C17 H17 119.8
C17 C18 C13 120.5(3)
C17 C18 H18 119.8
C13 C18 H18 119.8
C20 C19 C24 121.50(18)
C20 C19 P1 124.74(15)
C24 C19 P1 113.68(14)
C21 C20 C19 120.48(19)
C21 C20 H20 119.8
C19 C20 H20 119.8
C20 C21 C22 118.5(2)
C20 C21 H21 120.7
C22 C21 H21 120.7
C23 C22 C21 122.0(2)
C23 C22 H22 119.0
C21 C22 H22 119.0
C22 C23 C24 120.7(2)
C22 C23 H23 119.6
C24 C23 H23 119.6
N1 C24 C23 126.93(18)
N1 C24 C19 117.05(17)
C23 C24 C19 115.99(18)
C32 C25 N1 119.52(18)
C32 C25 C26 117.09(18)
N1 C25 C26 123.16(18)
C27 C26 C31 118.5(2)
C27 C26 C25 121.70(19)
C31 C26 C25 119.8(2)
C26 C27 C28 120.1(3)
C26 C27 H27 119.9
C28 C27 H27 119.9
C29 C28 C27 120.5(3)
C29 C28 H28 119.7
C27 C28 H28 119.7
C30 C29 C28 119.8(3)
C30 C29 H29 120.1
C28 C29 H29 120.1
C29 C30 C31 120.4(3)
C29 C30 H30 119.8
C31 C30 H30 119.8
C30 C31 C26 120.7(3)
C30 C31 H31 119.7
C26 C31 H31 119.7
C25 C32 P2 116.20(15)
C25 C32 H32 121.9
P2 C32 H32 121.9
C34 C33 C35 111.8(2)
C34 C33 P2 109.10(17)
C35 C33 P2 113.76(19)
C34 C33 H33 107.3
C35 C33 H33 107.3
P2 C33 H33 107.3
C33 C34 H34A 109.5
C33 C34 H34B 109.5
H34A C34 H34B 109.5
C33 C34 H34C 109.5
H34A C34 H34C 109.5
H34B C34 H34C 109.5
C33 C35 H35A 109.5
C33 C35 H35B 109.5
H35A C35 H35B 109.5
C33 C35 H35C 109.5
H35A C35 H35C 109.5
H35B C35 H35C 109.5
C37 C36 C38 111.0(2)
C37 C36 P2 108.38(19)
C38 C36 P2 113.27(19)
C37 C36 H36 108.0
C38 C36 H36 108.0
P2 C36 H36 108.0
C36 C37 H37A 109.5
C36 C37 H37B 109.5
H37A C37 H37B 109.5
C36 C37 H37C 109.5
H37A C37 H37C 109.5
H37B C37 H37C 109.5
C36 C38 H38A 109.5
C36 C38 H38B 109.5
H38A C38 H38B 109.5
C36 C38 H38C 109.5
H38A C38 H38C 109.5
H38B C38 H38C 109.5

loop_
_geom_bond_atom_site_label_1
_geom_bond_atom_site_label_2
_geom_bond_distance
Ni1 C1 1.903(2)
Ni1 N1 1.9521(16)
Ni1 P1 2.1577(6)
Ni1 P2 2.1758(6)
P1 C19 1.805(2)
P1 C13 1.821(2)
P1 C7 1.823(2)
P2 C32 1.773(2)
P2 C36 1.841(2)
P2 C33 1.846(2)
N1 C25 1.386(2)
N1 C24 1.400(2)
C1 C6 1.394(3)
C1 C2 1.395(3)
C2 C3 1.384(4)
C2 H2 0.9300
C3 C4 1.369(7)
C3 H3 0.9300
C4 C5 1.371(6)
C4 H4 0.9300
C5 C6 1.399(4)
C5 H5 0.9300
C6 H6 0.9300
C7 C8 1.391(3)
C7 C12 1.394(3)
C8 C9 1.388(3)
C8 H8 0.9300
C9 C10 1.363(4)
C9 H9 0.9300
C10 C11 1.373(4)
C10 H10 0.9300
C11 C12 1.384(3)
C11 H11 0.9300
C12 H12 0.9300
C13 C18 1.384(3)
C13 C14 1.392(3)
C14 C15 1.387(4)
C14 H14 0.9300
C15 C16 1.382(4)
C15 H15 0.9300
C16 C17 1.356(5)
C16 H16 0.9300
C17 C18 1.382(4)
C17 H17 0.9300
C18 H18 0.9300
C19 C20 1.398(3)
C19 C24 1.417(3)
C20 C21 1.374(3)
C20 H20 0.9300
C21 C22 1.386(3)
C21 H21 0.9300
C22 C23 1.381(3)
C22 H22 0.9300
C23 C24 1.411(3)
C23 H23 0.9300
C25 C32 1.359(3)
C25 C26 1.495(3)
C26 C27 1.384(3)
C26 C31 1.392(3)
C27 C28 1.386(4)
C27 H27 0.9300
C28 C29 1.376(4)
C28 H28 0.9300
C29 C30 1.362(5)
C29 H29 0.9300
C30 C31 1.382(4)
C30 H30 0.9300
C31 H31 0.9300
C32 H32 0.9300
C33 C34 1.526(4)
C33 C35 1.529(4)
C33 H33 0.9800
C34 H34A 0.9600
C34 H34B 0.9600
C34 H34C 0.9600
C35 H35A 0.9600
C35 H35B 0.9600
C35 H35C 0.9600
C36 C37 1.526(4)
C36 C38 1.532(3)
C36 H36 0.9800
C37 H37A 0.9600
C37 H37B 0.9600
C37 H37C 0.9600
C38 H38A 0.9600
C38 H38B 0.9600
C38 H38C 0.9600

loop_
_geom_torsion_atom_site_label_1
_geom_torsion_atom_site_label_2
_geom_torsion_atom_site_label_3
_geom_torsion_atom_site_label_4
_geom_torsion
C1 Ni1 P1 C19 -172.19(9)
N1 Ni1 P1 C19 6.13(8)
P2 Ni1 P1 C19 34.3(2)
C1 Ni1 P1 C13 73.87(10)
N1 Ni1 P1 C13 -107.82(9)
P2 Ni1 P1 C13 -79.7(2)
C1 Ni1 P1 C7 -55.44(10)
N1 Ni1 P1 C7 122.88(9)
P2 Ni1 P1 C7 151.04(19)
C1 Ni1 P2 C32 -174.75(11)
N1 Ni1 P2 C32 6.87(9)
P1 Ni1 P2 C32 -21.3(2)
C1 Ni1 P2 C36 69.99(13)
N1 Ni1 P2 C36 -108.38(12)
P1 Ni1 P2 C36 -136.5(2)
C1 Ni1 P2 C33 -62.06(12)
N1 Ni1 P2 C33 119.56(11)
P1 Ni1 P2 C33 91.4(2)
C1 Ni1 N1 C25 -134(2)
P1 Ni1 N1 C25 167.33(14)
P2 Ni1 N1 C25 -9.34(14)
C1 Ni1 N1 C24 44(2)
P1 Ni1 N1 C24 -13.99(14)
P2 Ni1 N1 C24 169.33(14)
N1 Ni1 C1 C6 -135(2)
P1 Ni1 C1 C6 -76.97(18)
P2 Ni1 C1 C6 99.89(18)
N1 Ni1 C1 C2 42(2)
P1 Ni1 C1 C2 100.13(18)
P2 Ni1 C1 C2 -83.02(18)
C6 C1 C2 C3 1.0(4)
Ni1 C1 C2 C3 -176.3(2)
C1 C2 C3 C4 -1.1(5)
C2 C3 C4 C5 -0.1(6)
C3 C4 C5 C6 1.4(6)
C2 C1 C6 C5 0.3(3)
Ni1 C1 C6 C5 177.5(2)
C4 C5 C6 C1 -1.6(5)
C19 P1 C7 C8 10.7(2)
C13 P1 C7 C8 123.42(19)
Ni1 P1 C7 C8 -102.66(18)
C19 P1 C7 C12 -175.47(16)
C13 P1 C7 C12 -62.71(18)
Ni1 P1 C7 C12 71.20(18)
C12 C7 C8 C9 -0.2(3)
P1 C7 C8 C9 173.8(2)
C7 C8 C9 C10 0.1(4)
C8 C9 C10 C11 0.0(4)
C9 C10 C11 C12 -0.1(4)
C10 C11 C12 C7 0.1(4)
C8 C7 C12 C11 0.0(3)
P1 C7 C12 C11 -174.11(19)
C19 P1 C13 C18 105.77(19)
C7 P1 C13 C18 -8.2(2)
Ni1 P1 C13 C18 -142.87(17)
C19 P1 C13 C14 -73.96(18)
C7 P1 C13 C14 172.08(17)
Ni1 P1 C13 C14 37.40(19)
C18 C13 C14 C15 -1.6(3)
P1 C13 C14 C15 178.15(19)
C13 C14 C15 C16 0.7(4)
C14 C15 C16 C17 0.5(4)
C15 C16 C17 C18 -0.6(4)
C16 C17 C18 C13 -0.4(4)
C14 C13 C18 C17 1.5(3)
P1 C13 C18 C17 -178.27(19)
C13 P1 C19 C20 -60.0(2)
C7 P1 C19 C20 53.4(2)
Ni1 P1 C19 C20 177.87(17)
C13 P1 C19 C24 123.01(15)
C7 P1 C19 C24 -123.60(15)
Ni1 P1 C19 C24 0.88(16)
C24 C19 C20 C21 5.5(3)
P1 C19 C20 C21 -171.26(17)
C19 C20 C21 C22 1.7(3)
C20 C21 C22 C23 -3.7(4)
C21 C22 C23 C24 -1.5(4)
C25 N1 C24 C23 18.9(3)
Ni1 N1 C24 C23 -159.65(17)
C25 N1 C24 C19 -163.14(18)
Ni1 N1 C24 C19 18.3(2)
C22 C23 C24 N1 -173.8(2)
C22 C23 C24 C19 8.2(3)
C20 C19 C24 N1 171.59(18)
P1 C19 C24 N1 -11.3(2)
C20 C19 C24 C23 -10.3(3)
P1 C19 C24 C23 166.83(16)
C24 N1 C25 C32 -170.04(19)
Ni1 N1 C25 C32 8.6(3)
C24 N1 C25 C26 15.5(3)
Ni1 N1 C25 C26 -165.84(15)
C32 C25 C26 C27 -121.9(2)
N1 C25 C26 C27 52.6(3)
C32 C25 C26 C31 56.4(3)
N1 C25 C26 C31 -129.0(2)
C31 C26 C27 C28 1.1(3)
C25 C26 C27 C28 179.4(2)
C26 C27 C28 C29 0.2(4)
C27 C28 C29 C30 -1.5(5)
C28 C29 C30 C31 1.5(5)
C29 C30 C31 C26 -0.2(4)
C27 C26 C31 C30 -1.1(4)
C25 C26 C31 C30 -179.5(2)
N1 C25 C32 P2 -1.5(3)
C26 C25 C32 P2 173.22(16)
C36 P2 C32 C25 119.31(19)
C33 P2 C32 C25 -127.61(19)
Ni1 P2 C32 C25 -4.88(19)
C32 P2 C33 C34 68.9(2)
C36 P2 C33 C34 -177.61(18)
Ni1 P2 C33 C34 -40.2(2)
C32 P2 C33 C35 -165.6(2)
C36 P2 C33 C35 -52.1(2)
Ni1 P2 C33 C35 85.3(2)
C32 P2 C36 C37 -65.8(2)
C33 P2 C36 C37 -178.04(18)
Ni1 P2 C36 C37 44.9(2)
C32 P2 C36 C38 57.7(2)
C33 P2 C36 C38 -54.5(2)
Ni1 P2 C36 C38 168.49(19)
